data_7232426
loop_
_publ_author_name
'Gorla, Lingaraju'
'Mart\'i-Centelles, Vicente'
'Altava, Bel\'en'
'Burguete, M. Isabel'
'Luis, Santiago V.'

_publ_section_title
;
 The role of the side chain in the conformational and self-assembly
 patterns of C2-symmetric Val and Phe pseudopeptidic derivatives
;
_journal_issue 14
_journal_name_full CrystEngComm
_journal_page_first 2398
_journal_paper_doi 10.1039/C8CE02088D
_journal_volume 21
_journal_year 2019
_chemical_absolute_configuration syn
_chemical_formula_moiety 'C18 H38 N4 O2, H2 O'
_chemical_formula_sum 'C18 H40 N4 O3'
_chemical_formula_weight 360.54
_space_group_crystal_system orthorhombic
_space_group_IT_number 19
_space_group_name_Hall 'P 2ac 2ab'
_space_group_name_H-M_alt 'P 21 21 21'
_symmetry_space_group_name_Hall 'P 2ac 2ab'
_symmetry_space_group_name_H-M 'P 21 21 21'
_atom_sites_solution_hydrogens mixed
_audit_creation_date 2015-11-20
_audit_creation_method
;
Olex2 1.2
(compiled 2015.01.26 svn.r3150 for OlexSys, GUI svn.r4998)
;
_audit_update_record
;
2018-11-21 deposited with the CCDC.    2019-02-21 downloaded from the CCDC.
;
_cell_angle_alpha 90
_cell_angle_beta 90
_cell_angle_gamma 90
_cell_formula_units_Z 4
_cell_length_a 4.84556(10)
_cell_length_b 20.5154(5)
_cell_length_c 21.9450(4)
_cell_measurement_reflns_used 8687
_cell_measurement_temperature 293(2)
_cell_measurement_theta_max 71.4480
_cell_measurement_theta_min 3.9900
_cell_volume 2181.52(8)
_computing_cell_refinement
;
CrysAlisPro, Agilent Technologies,
Version 1.171.37.31 (release 14-01-2014 CrysAlis171 .NET)
(compiled Jan 14 2014,18:38:05)
;
_computing_data_collection
;
CrysAlisPro, Agilent Technologies,
Version 1.171.37.31 (release 14-01-2014 CrysAlis171 .NET)
(compiled Jan 14 2014,18:38:05)
;
_computing_data_reduction
;
CrysAlisPro, Agilent Technologies,
Version 1.171.37.31 (release 14-01-2014 CrysAlis171 .NET)
(compiled Jan 14 2014,18:38:05)
;
_computing_molecular_graphics 'Olex2 (Dolomanov et al., 2009)'
_computing_publication_material 'Olex2 (Dolomanov et al., 2009)'
_computing_structure_refinement 'ShelXL (Sheldrick, 2008)'
_diffrn_ambient_temperature 293(2)
_diffrn_detector 'CCD plate'
_diffrn_detector_area_resol_mean 10.4051
_diffrn_detector_type Atlas
_diffrn_measured_fraction_theta_full 1.000
_diffrn_measured_fraction_theta_max 1.000
_diffrn_measurement_details
;
#__ type_ start__ end____ width___ exp.time_
  1 omega -120.00    1.10   0.7000    2.0000
omega____ theta____ kappa____ phi______ frames
    -      -35.3768  -38.0000   30.0000 173

#__ type_ start__ end____ width___ exp.time_
  2 omega -124.00  -79.90   0.7000    2.0000
omega____ theta____ kappa____ phi______ frames
    -      -35.3768  -99.0000  -60.0000 63

#__ type_ start__ end____ width___ exp.time_
  3 omega -124.00  -79.90   0.7000    2.0000
omega____ theta____ kappa____ phi______ frames
    -      -35.3768  -99.0000  -90.0000 63

#__ type_ start__ end____ width___ exp.time_
  4 omega -124.00  -79.90   0.7000    2.0000
omega____ theta____ kappa____ phi______ frames
    -      -35.3768  -99.0000 -150.0000 63

#__ type_ start__ end____ width___ exp.time_
  5 omega   55.00  128.50   0.7000    2.0000
omega____ theta____ kappa____ phi______ frames
    -       35.3768 -178.0000   30.0000 105

#__ type_ start__ end____ width___ exp.time_
  6 omega   55.00  128.50   0.7000    2.0000
omega____ theta____ kappa____ phi______ frames
    -       35.3768 -178.0000  -30.0000 105

#__ type_ start__ end____ width___ exp.time_
  7 omega   25.00   97.10   0.7000   30.0000
omega____ theta____ kappa____ phi______ frames
    -      108.3563  -45.0000  -30.0000 103

#__ type_ start__ end____ width___ exp.time_
  8 omega   18.00  109.00   0.7000   30.0000
omega____ theta____ kappa____ phi______ frames
    -      108.3563  -94.0000   90.0000 130

#__ type_ start__ end____ width___ exp.time_
  9 omega   25.00   97.10   0.7000   30.0000
omega____ theta____ kappa____ phi______ frames
    -      108.3563  -45.0000 -120.0000 103

#__ type_ start__ end____ width___ exp.time_
 10 omega  100.00  177.00   0.7000   30.0000
omega____ theta____ kappa____ phi______ frames
    -      108.3563  111.0000  120.0000 110

#__ type_ start__ end____ width___ exp.time_
 11 omega   18.00  109.00   0.7000   30.0000
omega____ theta____ kappa____ phi______ frames
    -      108.3563  -94.0000   30.0000 130

#__ type_ start__ end____ width___ exp.time_
 12 omega   19.00  177.20   0.7000   30.0000
omega____ theta____ kappa____ phi______ frames
    -      108.3563   15.0000    0.0000 226

#__ type_ start__ end____ width___ exp.time_
 13 omega -124.00  -79.90   0.7000    2.0000
omega____ theta____ kappa____ phi______ frames
    -      -35.3768  -99.0000   30.0000 63

#__ type_ start__ end____ width___ exp.time_
 14 omega -120.00    0.40   0.7000    2.0000
omega____ theta____ kappa____ phi______ frames
    -      -35.3768  -57.0000  -90.0000 172

#__ type_ start__ end____ width___ exp.time_
 15 omega -120.00    0.40   0.7000    2.0000
omega____ theta____ kappa____ phi______ frames
    -      -35.3768  -57.0000  150.0000 172

#__ type_ start__ end____ width___ exp.time_
 16 omega -124.00  -79.90   0.7000    2.0000
omega____ theta____ kappa____ phi______ frames
    -      -35.3768  -99.0000  120.0000 63

#__ type_ start__ end____ width___ exp.time_
 17 omega -127.00    3.20   0.7000    2.0000
omega____ theta____ kappa____ phi______ frames
    -      -35.3768  -77.0000   30.0000 186

#__ type_ start__ end____ width___ exp.time_
 18 omega   57.00  130.50   0.7000    2.0000
omega____ theta____ kappa____ phi______ frames
    -       35.3768  178.0000 -150.0000 105

#__ type_ start__ end____ width___ exp.time_
 19 omega   23.00  143.40   0.7000   30.0000
omega____ theta____ kappa____ phi______ frames
    -      108.3563  -61.0000  120.0000 172

#__ type_ start__ end____ width___ exp.time_
 20 omega   71.00  176.70   0.7000   30.0000
omega____ theta____ kappa____ phi______ frames
    -      108.3563   61.0000   30.0000 151

#__ type_ start__ end____ width___ exp.time_
 21 omega   73.00  178.00   0.7000   30.0000
omega____ theta____ kappa____ phi______ frames
    -      108.3563   45.0000 -120.0000 150

#__ type_ start__ end____ width___ exp.time_
 22 omega   18.00   70.50   0.7000   30.0000
omega____ theta____ kappa____ phi______ frames
    -      108.3563  -94.0000 -120.0000 75

#__ type_ start__ end____ width___ exp.time_
 23 omega   19.00  177.20   0.7000   30.0000
omega____ theta____ kappa____ phi______ frames
    -      108.3563   15.0000 -180.0000 226
;
_diffrn_measurement_device 'four-circle diffractometer'
_diffrn_measurement_device_type 'SuperNova, Dual, Cu at zero, Atlas'
_diffrn_measurement_method '\w scans'
_diffrn_orient_matrix_UB_11 -0.0287192000
_diffrn_orient_matrix_UB_12 0.0279812000
_diffrn_orient_matrix_UB_13 -0.0648771000
_diffrn_orient_matrix_UB_21 -0.0142932000
_diffrn_orient_matrix_UB_22 -0.0696643000
_diffrn_orient_matrix_UB_23 -0.0259698000
_diffrn_orient_matrix_UB_31 -0.3161857000
_diffrn_orient_matrix_UB_32 0.0006811000
_diffrn_orient_matrix_UB_33 0.0070924000
_diffrn_radiation_monochromator mirror
_diffrn_radiation_probe x-ray
_diffrn_radiation_type CuK\a
_diffrn_radiation_wavelength 1.54184
_diffrn_reflns_av_R_equivalents 0.0405
_diffrn_reflns_av_unetI/netI 0.0285
_diffrn_reflns_Laue_measured_fraction_full 1.000
_diffrn_reflns_Laue_measured_fraction_max 1.000
_diffrn_reflns_limit_h_max 4
_diffrn_reflns_limit_h_min -5
_diffrn_reflns_limit_k_max 24
_diffrn_reflns_limit_k_min -24
_diffrn_reflns_limit_l_max 26
_diffrn_reflns_limit_l_min -26
_diffrn_reflns_number 19233
_diffrn_reflns_point_group_measured_fraction_full 1.000
_diffrn_reflns_point_group_measured_fraction_max 1.000
_diffrn_reflns_theta_full 65.997
_diffrn_reflns_theta_max 65.997
_diffrn_reflns_theta_min 4.029
_diffrn_source 'sealed X-ray tube'
_diffrn_source_type 'SuperNova (Cu) X-ray Source'
_exptl_absorpt_coefficient_mu 0.596
_exptl_absorpt_correction_T_max 1.00000
_exptl_absorpt_correction_T_min 0.85792
_exptl_absorpt_correction_type multi-scan
_exptl_absorpt_process_details
;
CrysAlisPro, Agilent Technologies,
Version 1.171.37.31 (release 14-01-2014 CrysAlis171 .NET)
(compiled Jan 14 2014,18:38:05)
Empirical absorption correction using spherical harmonics,
 implemented in SCALE3 ABSPACK scaling algorithm.
;
_exptl_crystal_colour colourless
_exptl_crystal_colour_primary colourless
_exptl_crystal_density_diffrn 1.098
_exptl_crystal_description needle
_exptl_crystal_F_000 800
_exptl_crystal_size_max 0.383
_exptl_crystal_size_mid 0.067
_exptl_crystal_size_min 0.05
_refine_diff_density_max 0.240
_refine_diff_density_min -0.199
_refine_diff_density_rms 0.050
_refine_ls_abs_structure_details
;
 Flack x determined using 1401 quotients [(I+)-(I-)]/[(I+)+(I-)]
 (Parsons, Flack and Wagner, Acta Cryst. B69 (2013) 249-259).
;
_refine_ls_abs_structure_Flack 0.09(11)
_refine_ls_extinction_method none
_refine_ls_goodness_of_fit_ref 1.042
_refine_ls_hydrogen_treatment mixed
_refine_ls_matrix_type full
_refine_ls_number_parameters 262
_refine_ls_number_reflns 3808
_refine_ls_number_restraints 0
_refine_ls_restrained_S_all 1.042
_refine_ls_R_factor_all 0.0561
_refine_ls_R_factor_gt 0.0507
_refine_ls_shift/su_max 0.000
_refine_ls_shift/su_mean 0.000
_refine_ls_structure_factor_coef Fsqd
_refine_ls_weighting_details 'w=1/[\s^2^(Fo^2^)+(0.0974P)^2^+0.0815P] where P=(Fo^2^+2Fc^2^)/3'
_refine_ls_weighting_scheme calc
_refine_ls_wR_factor_gt 0.1230
_refine_ls_wR_factor_ref 0.1279
_reflns_Friedel_coverage 0.692
_reflns_Friedel_fraction_full 1.000
_reflns_Friedel_fraction_max 1.000
_reflns_number_gt 3602
_reflns_number_total 3808
_reflns_threshold_expression 'I > 2\s(I)'
_cod_data_source_file c8ce02088d2.cif
_cod_data_source_block str1754
_cod_depositor_comments 'Adding full bibliography for 7232425--7232430.cif.'
_cod_original_cell_volume 2181.51(8)
_cod_database_code 7232426
_chemical_oxdiff_formula 'C18 H38 N4 O2'
_shelx_space_group_comment
;
The symmetry employed for this shelxl refinement is uniquely defined
by the following loop, which should always be used as a source of
symmetry information in preference to the above space-group names.
They are only intended as comments.
;
_reflns_odcompleteness_completeness 99.87
_reflns_odcompleteness_iscentric 1
_reflns_odcompleteness_theta 66.49
_olex2_refinement_description
;
1. Fixed Uiso
 At 1.2 times of:
  All C(H) groups, All C(H,H) groups
 At 1.5 times of:
  All C(H,H,H) groups
2.a Ternary CH refined with riding coordinates:
 C15(H15), C10(H10), C16(H16), C11(H11)
2.b Secondary CH2 refined with riding coordinates:
 C7(H7A,H7B), C3(H3A,H3B), C6(H6A,H6B), C1(H1A,H1B), C4(H4A,H4B), C5(H5A,H5B),
 C2(H2A,H2B), C8(H8A,H8B)
2.c Idealised Me refined as rotating group:
 C18(H18A,H18B,H18C), C12(H12A,H12B,H12C), C13(H13A,H13B,H13C), C17(H17A,H17B,
 H17C)
;
_shelx_shelxl_version_number 2014/7
_olex2_submission_special_instructions 'No special instructions were received'

loop_
_space_group_symop_operation_xyz
'x, y, z'
'-x+1/2, -y, z+1/2'
'x+1/2, -y+1/2, -z'
'-x, y+1/2, -z+1/2'

loop_
_atom_site_label
_atom_site_type_symbol
_atom_site_fract_x
_atom_site_fract_y
_atom_site_fract_z
_atom_site_U_iso_or_equiv
_atom_site_adp_type
_atom_site_occupancy
_atom_site_site_symmetry_order
_atom_site_calc_flag
_atom_site_refinement_flags_posn
O2 O 0.8934(4) 0.07903(10) 0.24891(8) 0.0436(4) Uani 1 1 d .
O1 O 0.0445(4) 0.21571(11) 0.80839(8) 0.0455(4) Uani 1 1 d .
N3 N 0.4614(5) 0.07663(10) 0.28681(8) 0.0342(4) Uani 1 1 d .
N2 N 0.4829(4) 0.23494(9) 0.78045(8) 0.0303(4) Uani 1 1 d .
C15 C 0.5207(5) 0.07663(10) 0.17683(9) 0.0304(5) Uani 1 1 d .
H15 H 0.3191 0.0768 0.1805 0.036 Uiso 1 1 calc R
C14 C 0.6429(5) 0.07774(10) 0.24108(9) 0.0294(5) Uani 1 1 d .
C7 C 0.4146(6) 0.12320(12) 0.39067(10) 0.0361(5) Uani 1 1 d .
H7A H 0.2154 0.1188 0.3893 0.043 Uiso 1 1 calc R
H7B H 0.4618 0.1661 0.3752 0.043 Uiso 1 1 calc R
C3 C 0.4063(6) 0.21473(12) 0.60788(9) 0.0367(5) Uani 1 1 d .
H3A H 0.2061 0.2152 0.6075 0.044 Uiso 1 1 calc R
H3B H 0.4700 0.2571 0.5941 0.044 Uiso 1 1 calc R
C9 C 0.2930(5) 0.21298(10) 0.81884(9) 0.0291(4) Uani 1 1 d .
C6 C 0.5127(6) 0.11711(12) 0.45653(10) 0.0388(5) Uani 1 1 d .
H6A H 0.4596 0.0746 0.4719 0.047 Uiso 1 1 calc R
H6B H 0.7126 0.1193 0.4571 0.047 Uiso 1 1 calc R
C1 C 0.4180(5) 0.25476(11) 0.71819(10) 0.0356(5) Uani 1 1 d .
H1A H 0.5115 0.2954 0.7090 0.043 Uiso 1 1 calc R
H1B H 0.2209 0.2620 0.7145 0.043 Uiso 1 1 calc R
C4 C 0.5096(6) 0.16250(11) 0.56409(9) 0.0389(6) Uani 1 1 d .
H4A H 0.4575 0.1201 0.5799 0.047 Uiso 1 1 calc R
H4B H 0.7095 0.1642 0.5629 0.047 Uiso 1 1 calc R
C10 C 0.3960(5) 0.18328(11) 0.87867(9) 0.0317(5) Uani 1 1 d .
H10 H 0.5939 0.1922 0.8824 0.038 Uiso 1 1 calc R
N4 N 0.6021(6) 0.13345(11) 0.14100(10) 0.0426(5) Uani 1 1 d .
C5 C 0.3999(6) 0.16879(12) 0.49913(9) 0.0392(6) Uani 1 1 d .
H5A H 0.2001 0.1657 0.4999 0.047 Uiso 1 1 calc R
H5B H 0.4480 0.2115 0.4834 0.047 Uiso 1 1 calc R
C2 C 0.5070(6) 0.20305(11) 0.67300(9) 0.0370(5) Uani 1 1 d .
H2A H 0.4386 0.1611 0.6867 0.044 Uiso 1 1 calc R
H2B H 0.7070 0.2009 0.6727 0.044 Uiso 1 1 calc R
C8 C 0.5446(5) 0.07183(13) 0.35054(10) 0.0408(6) Uani 1 1 d .
H8A H 0.7437 0.0757 0.3531 0.049 Uiso 1 1 calc R
H8B H 0.4943 0.0291 0.3659 0.049 Uiso 1 1 calc R
N1 N 0.2543(5) 0.21198(11) 0.93133(8) 0.0385(5) Uani 1 1 d .
C18 C 0.5066(9) 0.01095(15) 0.07945(12) 0.0622(10) Uani 1 1 d .
H18A H 0.3098 0.0161 0.0785 0.093 Uiso 1 1 calc GR
H18B H 0.5555 -0.0301 0.0615 0.093 Uiso 1 1 calc GR
H18C H 0.5916 0.0456 0.0569 0.093 Uiso 1 1 calc GR
C16 C 0.6064(6) 0.01288(12) 0.14511(10) 0.0383(5) Uani 1 1 d .
H16 H 0.8085 0.0107 0.1449 0.046 Uiso 1 1 calc R
C12 C 0.4886(7) 0.07969(13) 0.81955(11) 0.0514(7) Uani 1 1 d .
H12A H 0.4036 0.0974 0.7837 0.077 Uiso 1 1 calc GR
H12B H 0.4650 0.0332 0.8200 0.077 Uiso 1 1 calc GR
H12C H 0.6819 0.0899 0.8194 0.077 Uiso 1 1 calc GR
C13 C 0.4679(10) 0.07656(15) 0.93283(13) 0.0666(10) Uani 1 1 d .
H13A H 0.6563 0.0896 0.9387 0.100 Uiso 1 1 calc GR
H13B H 0.4591 0.0301 0.9283 0.100 Uiso 1 1 calc GR
H13C H 0.3602 0.0895 0.9675 0.100 Uiso 1 1 calc GR
C11 C 0.3541(6) 0.10899(12) 0.87596(11) 0.0415(6) Uani 1 1 d .
H11 H 0.1555 0.1002 0.8740 0.050 Uiso 1 1 calc R
C17 C 0.4981(7) -0.04581(12) 0.17981(12) 0.0489(7) Uani 1 1 d .
H17A H 0.5797 -0.0469 0.2197 0.073 Uiso 1 1 calc GR
H17B H 0.5450 -0.0849 0.1582 0.073 Uiso 1 1 calc GR
H17C H 0.3012 -0.0427 0.1835 0.073 Uiso 1 1 calc GR
O3 O 0.1610(6) 0.17412(14) 0.06002(10) 0.0647(7) Uani 1 1 d .
H3 H 0.302(7) 0.0758(13) 0.2793(12) 0.026(6) Uiso 1 1 d .
H2 H 0.650(7) 0.2310(12) 0.7877(12) 0.025(6) Uiso 1 1 d .
H4C H 0.788(8) 0.1322(16) 0.1321(14) 0.045(8) Uiso 1 1 d .
H4D H 0.578(9) 0.1697(19) 0.1621(15) 0.054(9) Uiso 1 1 d .
H1C H 0.083(11) 0.213(2) 0.9244(17) 0.064(11) Uiso 1 1 d .
H1D H 0.307(7) 0.2527(18) 0.9366(14) 0.045(8) Uiso 1 1 d .
H3C H 0.201(9) 0.1790(19) 0.023(2) 0.065(10) Uiso 1 1 d .
H3D H 0.286(9) 0.1631(18) 0.0769(17) 0.054(10) Uiso 1 1 d .

loop_
_atom_site_aniso_label
_atom_site_aniso_U_11
_atom_site_aniso_U_22
_atom_site_aniso_U_33
_atom_site_aniso_U_23
_atom_site_aniso_U_13
_atom_site_aniso_U_12
O2 0.0189(9) 0.0676(11) 0.0443(9) 0.0037(8) -0.0045(7) -0.0019(8)
O1 0.0199(9) 0.0729(11) 0.0438(8) 0.0077(8) -0.0041(7) 0.0030(8)
N3 0.0207(11) 0.0540(10) 0.0279(9) -0.0075(8) -0.0043(7) 0.0016(9)
N2 0.0196(11) 0.0453(9) 0.0259(8) -0.0009(7) -0.0016(7) 0.0034(8)
C15 0.0221(11) 0.0410(10) 0.0282(9) 0.0008(8) -0.0011(8) 0.0017(9)
C14 0.0203(11) 0.0345(10) 0.0334(10) -0.0014(8) -0.0023(8) 0.0006(9)
C7 0.0323(13) 0.0487(12) 0.0273(10) -0.0037(8) -0.0015(9) 0.0007(10)
C3 0.0376(13) 0.0469(12) 0.0257(10) -0.0004(8) 0.0000(9) -0.0005(11)
C9 0.0212(11) 0.0374(10) 0.0285(9) -0.0033(8) -0.0022(8) 0.0038(9)
C6 0.0379(14) 0.0509(12) 0.0276(10) -0.0031(9) -0.0031(9) 0.0000(11)
C1 0.0338(13) 0.0479(11) 0.0251(10) 0.0015(8) -0.0005(9) 0.0070(10)
C4 0.0426(15) 0.0467(11) 0.0275(10) -0.0025(9) -0.0012(9) 0.0008(11)
C10 0.0231(11) 0.0457(11) 0.0263(9) 0.0001(8) -0.0007(8) 0.0007(9)
N4 0.0413(14) 0.0439(11) 0.0426(11) 0.0081(8) -0.0019(9) -0.0037(9)
C5 0.0395(14) 0.0506(13) 0.0274(10) -0.0026(9) -0.0015(9) -0.0006(10)
C2 0.0426(14) 0.0417(11) 0.0267(10) -0.0016(8) -0.0025(9) 0.0032(10)
C8 0.0342(14) 0.0586(13) 0.0295(11) -0.0061(10) -0.0066(9) 0.0074(12)
N1 0.0374(14) 0.0482(12) 0.0300(9) -0.0019(8) 0.0016(8) 0.0035(10)
C18 0.097(3) 0.0593(15) 0.0302(12) -0.0070(10) -0.0048(14) 0.0206(18)
C16 0.0371(14) 0.0468(12) 0.0309(11) -0.0010(9) 0.0002(10) 0.0089(10)
C12 0.069(2) 0.0449(12) 0.0406(12) -0.0053(10) -0.0061(13) 0.0048(14)
C13 0.107(3) 0.0529(14) 0.0394(13) 0.0072(11) 0.0010(16) 0.0205(19)
C11 0.0399(15) 0.0449(12) 0.0397(12) 0.0040(9) -0.0005(10) 0.0024(11)
C17 0.0642(19) 0.0394(11) 0.0430(12) 0.0004(9) -0.0088(13) 0.0050(12)
O3 0.0545(15) 0.1019(17) 0.0376(10) 0.0079(10) 0.0052(9) 0.0332(14)

loop_
_atom_type_symbol
_atom_type_description
_atom_type_scat_dispersion_real
_atom_type_scat_dispersion_imag
_atom_type_scat_source
C C 0.0181 0.0091 'International Tables Vol C Tables 4.2.6.8 and 6.1.1.4'
H H 0.0000 0.0000 'International Tables Vol C Tables 4.2.6.8 and 6.1.1.4'
N N 0.0311 0.0180 'International Tables Vol C Tables 4.2.6.8 and 6.1.1.4'
O O 0.0492 0.0322 'International Tables Vol C Tables 4.2.6.8 and 6.1.1.4'

loop_
_geom_angle_atom_site_label_1
_geom_angle_atom_site_label_2
_geom_angle_atom_site_label_3
_geom_angle
C14 N3 C8 122.7(2)
C14 N3 H3 119.2(19)
C8 N3 H3 118.0(19)
C9 N2 C1 122.7(2)
C9 N2 H2 121.4(18)
C1 N2 H2 114.7(18)
C14 C15 H15 108.1
C14 C15 C16 108.97(17)
N4 C15 H15 108.1
N4 C15 C14 112.33(18)
N4 C15 C16 111.22(18)
C16 C15 H15 108.1
O2 C14 N3 123.2(2)
O2 C14 C15 120.8(2)
N3 C14 C15 115.97(19)
H7A C7 H7B 108.0
C6 C7 H7A 109.3
C6 C7 H7B 109.3
C8 C7 H7A 109.3
C8 C7 H7B 109.3
C8 C7 C6 111.4(2)
H3A C3 H3B 107.9
C4 C3 H3A 109.2
C4 C3 H3B 109.2
C4 C3 C2 112.0(2)
C2 C3 H3A 109.2
C2 C3 H3B 109.2
O1 C9 N2 123.1(2)
O1 C9 C10 119.9(2)
N2 C9 C10 116.98(19)
C7 C6 H6A 108.6
C7 C6 H6B 108.6
H6A C6 H6B 107.6
C5 C6 C7 114.5(2)
C5 C6 H6A 108.6
C5 C6 H6B 108.6
N2 C1 H1A 109.5
N2 C1 H1B 109.5
N2 C1 C2 110.89(18)
H1A C1 H1B 108.1
C2 C1 H1A 109.5
C2 C1 H1B 109.5
C3 C4 H4A 108.6
C3 C4 H4B 108.6
C3 C4 C5 114.5(2)
H4A C4 H4B 107.6
C5 C4 H4A 108.6
C5 C4 H4B 108.6
C9 C10 H10 108.5
C9 C10 C11 108.54(18)
N1 C10 C9 111.30(19)
N1 C10 H10 108.5
N1 C10 C11 111.49(19)
C11 C10 H10 108.5
C15 N4 H4C 111(2)
C15 N4 H4D 111(2)
H4C N4 H4D 105(3)
C6 C5 C4 113.0(2)
C6 C5 H5A 109.0
C6 C5 H5B 109.0
C4 C5 H5A 109.0
C4 C5 H5B 109.0
H5A C5 H5B 107.8
C3 C2 H2A 108.7
C3 C2 H2B 108.7
C1 C2 C3 114.29(19)
C1 C2 H2A 108.7
C1 C2 H2B 108.7
H2A C2 H2B 107.6
N3 C8 C7 113.4(2)
N3 C8 H8A 108.9
N3 C8 H8B 108.9
C7 C8 H8A 108.9
C7 C8 H8B 108.9
H8A C8 H8B 107.7
C10 N1 H1C 109(3)
C10 N1 H1D 110(2)
H1C N1 H1D 106(4)
H18A C18 H18B 109.5
H18A C18 H18C 109.5
H18B C18 H18C 109.5
C16 C18 H18A 109.5
C16 C18 H18B 109.5
C16 C18 H18C 109.5
C15 C16 H16 108.1
C18 C16 C15 111.4(2)
C18 C16 H16 108.1
C17 C16 C15 110.7(2)
C17 C16 C18 110.2(2)
C17 C16 H16 108.1
H12A C12 H12B 109.5
H12A C12 H12C 109.5
H12B C12 H12C 109.5
C11 C12 H12A 109.5
C11 C12 H12B 109.5
C11 C12 H12C 109.5
H13A C13 H13B 109.5
H13A C13 H13C 109.5
H13B C13 H13C 109.5
C11 C13 H13A 109.5
C11 C13 H13B 109.5
C11 C13 H13C 109.5
C10 C11 H11 108.2
C12 C11 C10 111.5(2)
C12 C11 H11 108.2
C13 C11 C10 110.8(2)
C13 C11 C12 109.9(2)
C13 C11 H11 108.2
C16 C17 H17A 109.5
C16 C17 H17B 109.5
C16 C17 H17C 109.5
H17A C17 H17B 109.5
H17A C17 H17C 109.5
H17B C17 H17C 109.5
H3C O3 H3D 109(4)

loop_
_geom_bond_atom_site_label_1
_geom_bond_atom_site_label_2
_geom_bond_distance
O2 C14 1.226(3)
O1 C9 1.227(3)
N3 C14 1.335(3)
N3 C8 1.459(3)
N3 H3 0.79(3)
N2 C9 1.327(3)
N2 C1 1.460(3)
N2 H2 0.83(4)
C15 H15 0.9800
C15 C14 1.530(3)
C15 N4 1.460(3)
C15 C16 1.539(3)
C7 H7A 0.9700
C7 H7B 0.9700
C7 C6 1.527(3)
C7 C8 1.511(3)
C3 H3A 0.9700
C3 H3B 0.9700
C3 C4 1.524(3)
C3 C2 1.529(3)
C9 C10 1.531(3)
C6 H6A 0.9700
C6 H6B 0.9700
C6 C5 1.516(3)
C1 H1A 0.9700
C1 H1B 0.9700
C1 C2 1.515(3)
C4 H4A 0.9700
C4 H4B 0.9700
C4 C5 1.527(3)
C10 H10 0.9800
C10 N1 1.467(3)
C10 C11 1.539(3)
N4 H4C 0.92(4)
N4 H4D 0.88(4)
C5 H5A 0.9700
C5 H5B 0.9700
C2 H2A 0.9700
C2 H2B 0.9700
C8 H8A 0.9700
C8 H8B 0.9700
N1 H1C 0.84(5)
N1 H1D 0.88(4)
C18 H18A 0.9600
C18 H18B 0.9600
C18 H18C 0.9600
C18 C16 1.520(3)
C16 H16 0.9800
C16 C17 1.518(4)
C12 H12A 0.9600
C12 H12B 0.9600
C12 H12C 0.9600
C12 C11 1.522(4)
C13 H13A 0.9600
C13 H13B 0.9600
C13 H13C 0.9600
C13 C11 1.518(4)
C11 H11 0.9800
C17 H17A 0.9600
C17 H17B 0.9600
C17 H17C 0.9600
O3 H3C 0.84(4)
O3 H3D 0.74(5)

loop_
_geom_torsion_atom_site_label_1
_geom_torsion_atom_site_label_2
_geom_torsion_atom_site_label_3
_geom_torsion_atom_site_label_4
_geom_torsion
O1 C9 C10 N1 -50.8(3)
O1 C9 C10 C11 72.3(3)
N2 C9 C10 N1 129.1(2)
N2 C9 C10 C11 -107.8(2)
N2 C1 C2 C3 170.8(2)
C14 N3 C8 C7 129.1(2)
C14 C15 C16 C18 -176.3(2)
C14 C15 C16 C17 60.8(3)
C7 C6 C5 C4 -178.1(2)
C3 C4 C5 C6 178.5(2)
C9 N2 C1 C2 -103.5(2)
C9 C10 C11 C12 54.1(3)
C9 C10 C11 C13 176.8(2)
C6 C7 C8 N3 -178.8(2)
C1 N2 C9 O1 -10.2(4)
C1 N2 C9 C10 169.99(19)
C4 C3 C2 C1 178.1(2)
N4 C15 C14 O2 -59.4(3)
N4 C15 C14 N3 121.1(2)
N4 C15 C16 C18 -51.9(3)
N4 C15 C16 C17 -174.9(2)
C2 C3 C4 C5 176.0(2)
C8 N3 C14 O2 -4.8(4)
C8 N3 C14 C15 174.6(2)
C8 C7 C6 C5 177.7(2)
N1 C10 C11 C12 177.1(2)
N1 C10 C11 C13 -60.2(3)
C16 C15 C14 O2 64.3(3)
C16 C15 C14 N3 -115.1(2)
